data_1008069
loop_
_publ_author_name
'Bacmann, M'
'Bertaut, E F'
'Bassi, G'

_publ_section_title
;
Parametres atomiques et structure magnetique de U Cr O~4~
;
_journal_coden_ASTM BUFCAE
_journal_name_full
;
Bulletin de la Societe Francaise de Mineralogie et de Cristallographie
(72,1949-100,1977)
;
_journal_page_first 214
_journal_page_last 218
_journal_volume 88
_journal_year 1965
_chemical_formula_structural 'U Cr O4'
_chemical_formula_sum 'Cr O4 U'
_chemical_name_systematic 'Chromium uranium(V) oxide'
_space_group_IT_number 60
_symmetry_cell_setting orthorhombic
_symmetry_Int_Tables_number 60
_symmetry_space_group_name_Hall '-P 2n 2ab'
_symmetry_space_group_name_H-M 'P b c n'
_cell_angle_alpha 90
_cell_angle_beta 90
_cell_angle_gamma 90
_cell_formula_units_Z 4
_cell_length_a 4.871
_cell_length_b 11.787
_cell_length_c 5.053
_cell_volume 290.1
_refine_ls_R_factor_all 0.1
_cod_database_code 1008069

loop_
_symmetry_equiv_pos_as_xyz
x,y,z
1/2-x,1/2-y,1/2+z
1/2+x,1/2-y,-z
-x,y,1/2-z
-x,-y,-z
1/2+x,1/2+y,1/2-z
1/2-x,1/2+y,z
x,-y,1/2+z

loop_
_atom_site_label
_atom_site_type_symbol
_atom_site_symmetry_multiplicity
_atom_site_Wyckoff_symbol
_atom_site_fract_x
_atom_site_fract_y
_atom_site_fract_z
_atom_site_occupancy
_atom_site_attached_hydrogens
_atom_site_calc_flag
U1 U5+ 4 c 0. 0.167 0.25 1. 0 d
Cr1 Cr3+ 4 c 0. 0.437 0.25 1. 0 d
O1 O2- 8 d 0.743 0.453 0.569 1. 0 d
O2 O2- 8 d 0.765 0.312 0.088 1. 0 d

loop_
_atom_type_symbol
_atom_type_oxidation_number
U5+ 5.000
Cr3+ 3.000
O2- -2.000
